data_7158907
loop_
_publ_author_name
'Angelici, Gaetano'
'Bhattacharjee, Nicholus'
'Pypec, Maxime'
'Jouffret, Laurent'
'Didierjean, Claude'
'Jolibois, Franck'
'Perrin, Lionel'
'Roy, Olivier'
'Taillefumier, Claude'

_publ_section_title
;
 Unveiling the conformational landscape of achiral all-cis tert-butyl
 \b-peptoids
;
_journal_name_full 'Organic &amp; Biomolecular Chemistry'
_journal_paper_doi 10.1039/D2OB01351G
_journal_year 2022
_chemical_formula_sum 'C21 H39 N3 O3'
_chemical_formula_weight 381.55
_space_group_crystal_system monoclinic
_space_group_IT_number 14
_space_group_name_Hall '-P 2ybc'
_space_group_name_H-M_alt 'P 1 21/c 1'
_atom_sites_solution_hydrogens geom
_audit_creation_method SHELXL-2018/3
_audit_update_record
;
2022-07-21 deposited with the CCDC.	2022-09-19 downloaded from the CCDC.
;
_cell_angle_alpha 90
_cell_angle_beta 99.099(2)
_cell_angle_gamma 90
_cell_formula_units_Z 8
_cell_length_a 14.9863(4)
_cell_length_b 10.2397(2)
_cell_length_c 29.0026(7)
_cell_measurement_reflns_used 65324
_cell_measurement_temperature 100(2)
_cell_measurement_theta_max 76.845
_cell_measurement_theta_min 2.986
_cell_volume 4394.60(18)
_computing_cell_refinement 'CrysAlis PRO (Agilent, 2014)'
_computing_data_collection 'CrysAlis PRO (Agilent, 2014)'
_computing_data_reduction 'CrysAlis PRO (Agilent, 2014)'
_computing_publication_material 'ShelXle, 2011'
_computing_structure_refinement 'SHELXL-2018/3 (Sheldrick, 2018)'
_computing_structure_solution 'SHELXT 2018/2 (Sheldrick, 2018)'
_diffrn_ambient_temperature 100(2)
_diffrn_measured_fraction_theta_full 1.000
_diffrn_measured_fraction_theta_max 0.997
_diffrn_measurement_device_type 'SuperNova from Rigaku Corporation'
_diffrn_radiation_type CuK\a
_diffrn_radiation_wavelength 1.54184
_diffrn_reflns_av_R_equivalents 0.0635
_diffrn_reflns_av_unetI/netI 0.0388
_diffrn_reflns_Laue_measured_fraction_full 1.000
_diffrn_reflns_Laue_measured_fraction_max 0.997
_diffrn_reflns_limit_h_max 18
_diffrn_reflns_limit_h_min -18
_diffrn_reflns_limit_k_max 12
_diffrn_reflns_limit_k_min -12
_diffrn_reflns_limit_l_max 36
_diffrn_reflns_limit_l_min -36
_diffrn_reflns_number 65324
_diffrn_reflns_point_group_measured_fraction_full 1.000
_diffrn_reflns_point_group_measured_fraction_max 0.997
_diffrn_reflns_theta_full 67.684
_diffrn_reflns_theta_max 76.845
_diffrn_reflns_theta_min 2.986
_exptl_absorpt_coefficient_mu 0.609
_exptl_absorpt_correction_type none
_exptl_crystal_colour colourless
_exptl_crystal_density_diffrn 1.153
_exptl_crystal_description prismatic
_exptl_crystal_F_000 1680
_exptl_crystal_size_max 0.2
_exptl_crystal_size_mid 0.1
_exptl_crystal_size_min 0.1
_refine_diff_density_max 0.620
_refine_diff_density_min -0.324
_refine_diff_density_rms 0.085
_refine_ls_extinction_method none
_refine_ls_goodness_of_fit_ref 1.062
_refine_ls_hydrogen_treatment constr
_refine_ls_matrix_type full
_refine_ls_number_parameters 501
_refine_ls_number_reflns 9220
_refine_ls_number_restraints 0
_refine_ls_restrained_S_all 1.062
_refine_ls_R_factor_all 0.0805
_refine_ls_R_factor_gt 0.0685
_refine_ls_shift/su_max 0.001
_refine_ls_shift/su_mean 0.000
_refine_ls_structure_factor_coef Fsqd
_refine_ls_weighting_details 'w=1/[\s^2^(Fo^2^)+(0.1298P)^2^+1.3313P] where P=(Fo^2^+2Fc^2^)/3'
_refine_ls_weighting_scheme calc
_refine_ls_wR_factor_gt 0.1847
_refine_ls_wR_factor_ref 0.2035
_reflns_Friedel_coverage 0.000
_reflns_number_gt 7518
_reflns_number_total 9220
_reflns_threshold_expression 'I > 2\s(I)'
_cod_data_source_file d2ob01351g2.cif
_cod_data_source_block dimer_2p
_cod_depositor_comments
;
The following automatic conversions were performed:

data item '_exptl_absorpt_correction_type' value 'None' was changed
to 'none' in accordance with the
/home/data/users/saulius/crontab/automatic-downloads/rss-feeds/RSC/lib/dictionaries/cif_core.dic
dictionary named 'cif_core.dic' version 2.4.2 last updated on
2011-04-26.

Automatic conversion script
Id: cif_fix_values 7556 2019-12-06 15:28:31Z antanas 
;
_cod_original_sg_symbol_H-M 'P 21/c'
_cod_database_code 7158907
_shelx_shelxl_version_number 2018/3
_shelx_space_group_comment
;
The symmetry employed for this shelxl refinement is uniquely defined
by the following loop, which should always be used as a source of
symmetry information in preference to the above space-group names.
They are only intended as comments.
;

loop_
_space_group_symop_operation_xyz
'x, y, z'
'-x, y+1/2, -z+1/2'
'-x, -y, -z'
'x, -y-1/2, z-1/2'

loop_
_atom_site_label
_atom_site_type_symbol
_atom_site_fract_x
_atom_site_fract_y
_atom_site_fract_z
_atom_site_U_iso_or_equiv
_atom_site_adp_type
_atom_site_occupancy
_atom_site_site_symmetry_order
_atom_site_calc_flag
_atom_site_refinement_flags_posn
_atom_site_refinement_flags_adp
_atom_site_refinement_flags_occupancy
_atom_site_disorder_assembly
_atom_site_disorder_group
O1A O 1.05783(9) 0.71729(13) 0.48945(4) 0.0319(3) Uani 1 1 d . . . . .
O2A O 1.10170(9) 0.43306(13) 0.67709(4) 0.0313(3) Uani 1 1 d . . . . .
O3A O 0.69165(9) 0.27497(16) 0.62888(5) 0.0377(3) Uani 1 1 d . . . . .
N1A N 1.04409(9) 0.68844(13) 0.56615(5) 0.0236(3) Uani 1 1 d . . . . .
N2A N 0.96351(10) 0.33731(14) 0.67169(5) 0.0277(3) Uani 1 1 d . . . . .
N3A N 0.69964(10) 0.17686(16) 0.56003(5) 0.0321(3) Uani 1 1 d . . . . .
C1A C 1.12219(13) 0.52315(19) 0.52469(6) 0.0330(4) Uani 1 1 d . . . . .
H1AA H 1.127853 0.501211 0.492394 0.049 Uiso 1 1 calc R U . . .
H1AB H 1.088936 0.453732 0.537890 0.049 Uiso 1 1 calc R U . . .
H1AC H 1.182512 0.531807 0.543231 0.049 Uiso 1 1 calc R U . . .
C2A C 1.07153(11) 0.65114(17) 0.52557(6) 0.0263(3) Uani 1 1 d . . . . .
C3A C 0.99421(11) 0.81534(16) 0.56806(6) 0.0254(3) Uani 1 1 d . . . . .
C4A C 0.90577(12) 0.81053(18) 0.53347(6) 0.0313(4) Uani 1 1 d . . . . .
H4AA H 0.919102 0.794162 0.501966 0.047 Uiso 1 1 calc R U . . .
H4AB H 0.874109 0.894144 0.533950 0.047 Uiso 1 1 calc R U . . .
H4AC H 0.867495 0.740215 0.542343 0.047 Uiso 1 1 calc R U . . .
C5A C 1.05448(12) 0.92905(17) 0.55748(6) 0.0303(4) Uani 1 1 d . . . . .
H5AA H 1.069313 0.918844 0.525955 0.045 Uiso 1 1 calc R U . . .
H5AB H 1.110283 0.929230 0.580237 0.045 Uiso 1 1 calc R U . . .
H5AC H 1.022358 1.011706 0.559479 0.045 Uiso 1 1 calc R U . . .
C6A C 0.97002(13) 0.83905(18) 0.61680(6) 0.0316(4) Uani 1 1 d . . . . .
H6AA H 0.933484 0.918548 0.616382 0.047 Uiso 1 1 calc R U . . .
H6AB H 1.025562 0.849278 0.639381 0.047 Uiso 1 1 calc R U . . .
H6AC H 0.935539 0.764494 0.625785 0.047 Uiso 1 1 calc R U . . .
C7A C 1.06547(11) 0.60591(16) 0.60797(5) 0.0249(3) Uani 1 1 d . . . . .
H7AA H 1.077675 0.663058 0.635789 0.030 Uiso 1 1 calc R U . . .
H7AB H 1.121449 0.556412 0.605915 0.030 Uiso 1 1 calc R U . . .
C8A C 0.99081(11) 0.50915(17) 0.61489(6) 0.0262(3) Uani 1 1 d . . . . .
H8AA H 0.976034 0.453351 0.586845 0.031 Uiso 1 1 calc R U . . .
H8AB H 0.935559 0.557297 0.619412 0.031 Uiso 1 1 calc R U . . .
C9A C 1.02305(11) 0.42397(16) 0.65776(5) 0.0248(3) Uani 1 1 d . . . . .
C10A C 0.99717(13) 0.23743(17) 0.70876(6) 0.0303(4) Uani 1 1 d . . . . .
C11A C 1.06924(14) 0.15234(19) 0.69140(7) 0.0368(4) Uani 1 1 d . . . . .
H11A H 1.043877 0.112358 0.661485 0.055 Uiso 1 1 calc R U . . .
H11B H 1.088633 0.083682 0.714343 0.055 Uiso 1 1 calc R U . . .
H11C H 1.121266 0.206590 0.687270 0.055 Uiso 1 1 calc R U . . .
C12A C 1.03695(19) 0.3039(2) 0.75469(7) 0.0455(5) Uani 1 1 d . . . . .
H12A H 1.087961 0.359134 0.749686 0.068 Uiso 1 1 calc R U . . .
H12B H 1.057888 0.237270 0.778182 0.068 Uiso 1 1 calc R U . . .
H12C H 0.990489 0.357851 0.765621 0.068 Uiso 1 1 calc R U . . .
C13A C 0.92044(16) 0.1483(2) 0.71861(9) 0.0487(5) Uani 1 1 d . . . . .
H13A H 0.890755 0.109240 0.689314 0.073 Uiso 1 1 calc R U . . .
H13B H 0.876349 0.199619 0.732550 0.073 Uiso 1 1 calc R U . . .
H13C H 0.945062 0.079078 0.740266 0.073 Uiso 1 1 calc R U . . .
C14A C 0.86734(12) 0.34195(17) 0.65181(6) 0.0273(3) Uani 1 1 d . . . . .
H14A H 0.851383 0.432882 0.642250 0.033 Uiso 1 1 calc R U . . .
H14B H 0.831532 0.317835 0.676433 0.033 Uiso 1 1 calc R U . . .
C15A C 0.84014(12) 0.25179(18) 0.60955(6) 0.0301(4) Uani 1 1 d . . . . .
H15A H 0.860939 0.289723 0.581703 0.036 Uiso 1 1 calc R U . . .
H15B H 0.869328 0.165479 0.615781 0.036 Uiso 1 1 calc R U . . .
C16A C 0.73797(12) 0.23539(18) 0.60028(6) 0.0292(3) Uani 1 1 d . . . . .
C17A C 0.74918(13) 0.1174(2) 0.52596(7) 0.0348(4) Uani 1 1 d . . . . .
H17A H 0.744752 0.021163 0.527738 0.042 Uiso 1 1 calc R U . . .
H17B H 0.813808 0.141750 0.533313 0.042 Uiso 1 1 calc R U . . .
C18A C 0.71115(15) 0.1627(2) 0.47688(7) 0.0426(5) Uani 1 1 d . . . . .
H18A H 0.742596 0.116744 0.454062 0.051 Uiso 1 1 calc R U . . .
H18B H 0.722026 0.257542 0.474095 0.051 Uiso 1 1 calc R U . . .
C19A C 0.61008(15) 0.1354(2) 0.46574(7) 0.0429(5) Uani 1 1 d . . . . .
H19A H 0.585853 0.169408 0.434293 0.052 Uiso 1 1 calc R U . . .
H19B H 0.599238 0.040072 0.465845 0.052 Uiso 1 1 calc R U . . .
C20A C 0.56225(15) 0.2011(2) 0.50207(8) 0.0441(5) Uani 1 1 d . . . . .
H20A H 0.568894 0.297046 0.500057 0.053 Uiso 1 1 calc R U . . .
H20B H 0.496984 0.180050 0.495731 0.053 Uiso 1 1 calc R U . . .
C21A C 0.60188(13) 0.1551(2) 0.55075(7) 0.0413(5) Uani 1 1 d . . . . .
H21A H 0.572915 0.202921 0.574102 0.050 Uiso 1 1 calc R U . . .
H21B H 0.589169 0.060859 0.553797 0.050 Uiso 1 1 calc R U . . .
O1B O 0.77974(11) 0.64634(17) 0.61224(8) 0.0580(5) Uani 1 1 d . . . . .
O2B O 0.38153(9) 0.49651(14) 0.58223(5) 0.0381(3) Uani 1 1 d . . . . .
O3B O 0.49276(9) 0.06066(13) 0.75168(5) 0.0327(3) Uani 1 1 d . . . . .
N1B N 0.63135(11) 0.67615(16) 0.61817(6) 0.0348(4) Uani 1 1 d . . . . .
N2B N 0.41816(10) 0.30759(15) 0.62200(5) 0.0288(3) Uani 1 1 d . . . . .
N3B N 0.61504(11) 0.18939(15) 0.75200(6) 0.0327(3) Uani 1 1 d . . . . .
C1B C 0.6740(2) 0.5384(2) 0.55534(10) 0.0569(7) Uani 1 1 d . . . . .
H1BA H 0.636006 0.588113 0.530862 0.085 Uiso 1 1 calc R U . . .
H1BB H 0.640621 0.461958 0.563724 0.085 Uiso 1 1 calc R U . . .
H1BC H 0.728900 0.509563 0.543855 0.085 Uiso 1 1 calc R U . . .
C2B C 0.69967(15) 0.6240(2) 0.59796(9) 0.0436(5) Uani 1 1 d . . . . .
C3B C 0.65330(13) 0.7673(2) 0.65880(8) 0.0379(4) Uani 1 1 d . . . . .
C4B C 0.70229(16) 0.6941(3) 0.70157(9) 0.0494(5) Uani 1 1 d . . . . .
H4BA H 0.662889 0.625209 0.710463 0.074 Uiso 1 1 calc R U . . .
H4BB H 0.717445 0.755279 0.727610 0.074 Uiso 1 1 calc R U . . .
H4BC H 0.757846 0.654895 0.693983 0.074 Uiso 1 1 calc R U . . .
C5B C 0.56653(15) 0.8260(2) 0.67171(8) 0.0420(5) Uani 1 1 d . . . . .
H5BA H 0.535131 0.875926 0.645170 0.063 Uiso 1 1 calc R U . . .
H5BB H 0.581767 0.884022 0.698684 0.063 Uiso 1 1 calc R U . . .
H5BC H 0.527182 0.755679 0.679533 0.063 Uiso 1 1 calc R U . . .
C6B C 0.71046(17) 0.8823(2) 0.64583(10) 0.0507(6) Uani 1 1 d . . . . .
H6BA H 0.770373 0.850649 0.641660 0.076 Uiso 1 1 calc R U . . .
H6BB H 0.716824 0.947541 0.670870 0.076 Uiso 1 1 calc R U . . .
H6BC H 0.680617 0.922119 0.616697 0.076 Uiso 1 1 calc R U . . .
C7B C 0.54019(13) 0.62214(18) 0.60509(7) 0.0327(4) Uani 1 1 d . . . . .
H7BA H 0.529171 0.605554 0.571038 0.039 Uiso 1 1 calc R U . . .
H7BB H 0.495517 0.687702 0.611928 0.039 Uiso 1 1 calc R U . . .
C8B C 0.52533(12) 0.49477(17) 0.63079(6) 0.0294(4) Uani 1 1 d . . . . .
H8BA H 0.575307 0.433250 0.628290 0.035 Uiso 1 1 calc R U . . .
H8BB H 0.525344 0.513336 0.664286 0.035 Uiso 1 1 calc R U . . .
C9B C 0.43584(12) 0.43293(18) 0.60983(6) 0.0290(4) Uani 1 1 d . . . . .
C10B C 0.32751(12) 0.24781(18) 0.60436(6) 0.0301(4) Uani 1 1 d . . . . .
C11B C 0.31129(14) 0.2451(2) 0.55071(7) 0.0391(4) Uani 1 1 d . . . . .
H11D H 0.256384 0.195029 0.539573 0.059 Uiso 1 1 calc R U . . .
H11E H 0.363008 0.204019 0.539619 0.059 Uiso 1 1 calc R U . . .
H11F H 0.304114 0.334627 0.538729 0.059 Uiso 1 1 calc R U . . .
C12B C 0.32259(14) 0.1063(2) 0.62086(7) 0.0372(4) Uani 1 1 d . . . . .
H12D H 0.262315 0.070957 0.609618 0.056 Uiso 1 1 calc R U . . .
H12E H 0.334221 0.103654 0.655060 0.056 Uiso 1 1 calc R U . . .
H12F H 0.368083 0.053872 0.608458 0.056 Uiso 1 1 calc R U . . .
C13B C 0.25364(13) 0.3249(2) 0.62281(7) 0.0380(4) Uani 1 1 d . . . . .
H13D H 0.256445 0.416578 0.613431 0.057 Uiso 1 1 calc R U . . .
H13E H 0.262518 0.319124 0.656954 0.057 Uiso 1 1 calc R U . . .
H13F H 0.194439 0.288604 0.609893 0.057 Uiso 1 1 calc R U . . .
C14B C 0.48334(12) 0.23567(18) 0.65603(6) 0.0289(3) Uani 1 1 d . . . . .
H14C H 0.545252 0.264803 0.653245 0.035 Uiso 1 1 calc R U . . .
H14D H 0.478979 0.141383 0.648455 0.035 Uiso 1 1 calc R U . . .
C15B C 0.46754(12) 0.25550(18) 0.70675(6) 0.0300(4) Uani 1 1 d . . . . .
H15C H 0.482554 0.346489 0.716605 0.036 Uiso 1 1 calc R U . . .
H15D H 0.403130 0.239947 0.708898 0.036 Uiso 1 1 calc R U . . .
C16B C 0.52690(13) 0.16059(18) 0.73895(6) 0.0305(4) Uani 1 1 d . . . . .
C17B C 0.67206(15) 0.1048(2) 0.78473(10) 0.0526(6) Uani 1 1 d . . . . .
H17C H 0.724095 0.074109 0.770459 0.063 Uiso 1 1 calc R U . . .
H17D H 0.637035 0.027345 0.791802 0.063 Uiso 1 1 calc R U . . .
C18B C 0.70580(16) 0.1776(3) 0.82928(9) 0.0570(7) Uani 1 1 d . . . . .
H18C H 0.746634 0.120407 0.850608 0.068 Uiso 1 1 calc R U . . .
H18D H 0.653987 0.201240 0.844955 0.068 Uiso 1 1 calc R U . . .
C19B C 0.75635(15) 0.3013(2) 0.81924(8) 0.0429(5) Uani 1 1 d . . . . .
H19C H 0.773445 0.351582 0.848445 0.051 Uiso 1 1 calc R U . . .
H19D H 0.812352 0.277475 0.807132 0.051 Uiso 1 1 calc R U . . .
C20B C 0.69639(16) 0.3846(2) 0.78338(8) 0.0432(5) Uani 1 1 d . . . . .
H20C H 0.644953 0.418554 0.797420 0.052 Uiso 1 1 calc R U . . .
H20D H 0.731524 0.460261 0.774835 0.052 Uiso 1 1 calc R U . . .
C21B C 0.66052(14) 0.3077(2) 0.73972(7) 0.0357(4) Uani 1 1 d . . . . .
H21C H 0.617495 0.362285 0.718531 0.043 Uiso 1 1 calc R U . . .
H21D H 0.711101 0.283891 0.723161 0.043 Uiso 1 1 calc R U . . .

loop_
_atom_site_aniso_label
_atom_site_aniso_U_11
_atom_site_aniso_U_22
_atom_site_aniso_U_33
_atom_site_aniso_U_23
_atom_site_aniso_U_13
_atom_site_aniso_U_12
O1A 0.0379(7) 0.0375(7) 0.0217(6) 0.0025(5) 0.0088(5) -0.0011(5)
O2A 0.0319(6) 0.0324(6) 0.0277(6) 0.0042(5) -0.0006(5) -0.0023(5)
O3A 0.0305(6) 0.0544(8) 0.0302(6) -0.0034(6) 0.0109(5) 0.0006(6)
N1A 0.0268(6) 0.0248(7) 0.0194(6) 0.0025(5) 0.0047(5) 0.0000(5)
N2A 0.0321(7) 0.0280(7) 0.0237(7) 0.0043(5) 0.0071(5) 0.0001(6)
N3A 0.0279(7) 0.0405(8) 0.0289(7) -0.0016(6) 0.0074(6) 0.0011(6)
C1A 0.0383(9) 0.0331(9) 0.0288(8) -0.0017(7) 0.0093(7) 0.0026(7)
C2A 0.0275(8) 0.0302(8) 0.0218(7) -0.0007(6) 0.0059(6) -0.0032(6)
C3A 0.0276(8) 0.0250(8) 0.0241(7) 0.0015(6) 0.0053(6) 0.0003(6)
C4A 0.0282(8) 0.0317(9) 0.0331(9) -0.0003(6) 0.0024(7) 0.0021(6)
C5A 0.0330(8) 0.0273(8) 0.0307(8) 0.0027(6) 0.0056(6) -0.0029(6)
C6A 0.0371(9) 0.0296(9) 0.0302(8) -0.0022(6) 0.0119(7) 0.0003(7)
C7A 0.0272(7) 0.0266(8) 0.0204(7) 0.0033(6) 0.0022(6) -0.0011(6)
C8A 0.0268(7) 0.0287(8) 0.0226(7) 0.0032(6) 0.0027(6) -0.0021(6)
C9A 0.0305(8) 0.0241(8) 0.0206(7) -0.0005(5) 0.0061(6) 0.0009(6)
C10A 0.0398(9) 0.0265(8) 0.0261(8) 0.0053(6) 0.0094(7) 0.0030(7)
C11A 0.0449(10) 0.0287(9) 0.0385(10) 0.0038(7) 0.0116(8) 0.0051(7)
C12A 0.0773(16) 0.0371(10) 0.0219(8) 0.0038(7) 0.0075(9) 0.0076(10)
C13A 0.0479(12) 0.0452(12) 0.0561(13) 0.0247(10) 0.0175(10) 0.0018(9)
C14A 0.0294(8) 0.0270(8) 0.0273(8) 0.0015(6) 0.0101(6) -0.0011(6)
C15A 0.0308(8) 0.0319(9) 0.0296(8) -0.0018(6) 0.0105(6) -0.0019(7)
C16A 0.0313(8) 0.0298(8) 0.0277(8) 0.0029(6) 0.0087(6) 0.0005(6)
C17A 0.0304(8) 0.0379(10) 0.0365(9) -0.0081(7) 0.0064(7) 0.0030(7)
C18A 0.0473(11) 0.0525(12) 0.0306(9) -0.0049(8) 0.0145(8) 0.0006(9)
C19A 0.0436(11) 0.0524(12) 0.0315(9) -0.0044(8) 0.0020(8) 0.0120(9)
C20A 0.0372(10) 0.0564(13) 0.0368(10) -0.0068(9) 0.0001(8) 0.0160(9)
C21A 0.0290(9) 0.0606(13) 0.0348(10) -0.0042(8) 0.0063(7) -0.0012(8)
O1B 0.0398(9) 0.0415(9) 0.1008(15) 0.0188(9) 0.0354(9) 0.0067(7)
O2B 0.0362(7) 0.0400(7) 0.0365(7) 0.0123(5) 0.0008(5) 0.0034(5)
O3B 0.0360(6) 0.0303(6) 0.0305(6) 0.0050(5) 0.0014(5) -0.0033(5)
N1B 0.0346(8) 0.0309(8) 0.0421(9) 0.0093(6) 0.0159(7) 0.0023(6)
N2B 0.0267(7) 0.0332(8) 0.0258(7) 0.0059(5) 0.0015(5) 0.0011(6)
N3B 0.0328(8) 0.0300(8) 0.0344(8) 0.0056(6) 0.0025(6) -0.0010(6)
C1B 0.0793(17) 0.0430(12) 0.0596(15) 0.0098(10) 0.0451(13) 0.0088(11)
C2B 0.0459(11) 0.0315(10) 0.0602(13) 0.0167(9) 0.0293(10) 0.0061(8)
C3B 0.0351(9) 0.0328(9) 0.0459(11) 0.0075(8) 0.0072(8) -0.0012(7)
C4B 0.0401(11) 0.0511(13) 0.0538(13) 0.0116(10) -0.0019(9) -0.0039(9)
C5B 0.0426(11) 0.0411(11) 0.0435(11) -0.0001(8) 0.0110(8) 0.0022(8)
C6B 0.0487(12) 0.0365(11) 0.0700(16) 0.0061(10) 0.0188(11) -0.0065(9)
C7B 0.0362(9) 0.0303(9) 0.0327(9) 0.0080(7) 0.0085(7) 0.0021(7)
C8B 0.0311(8) 0.0311(9) 0.0267(8) 0.0066(6) 0.0064(6) 0.0014(6)
C9B 0.0319(8) 0.0316(9) 0.0245(8) 0.0035(6) 0.0077(6) 0.0034(7)
C10B 0.0278(8) 0.0351(9) 0.0265(8) 0.0025(6) 0.0018(6) 0.0005(7)
C11B 0.0407(10) 0.0488(12) 0.0264(9) 0.0001(7) 0.0013(7) 0.0001(8)
C12B 0.0392(10) 0.0366(10) 0.0336(9) 0.0005(7) -0.0013(7) -0.0059(8)
C13B 0.0300(9) 0.0454(11) 0.0390(10) -0.0004(8) 0.0069(7) -0.0002(8)
C14B 0.0314(8) 0.0319(9) 0.0236(8) 0.0004(6) 0.0046(6) 0.0043(7)
C15B 0.0315(8) 0.0318(9) 0.0266(8) -0.0012(6) 0.0040(6) 0.0011(7)
C16B 0.0372(9) 0.0314(9) 0.0222(8) -0.0003(6) 0.0021(6) -0.0029(7)
C17B 0.0328(10) 0.0399(11) 0.0781(17) 0.0239(11) -0.0126(10) -0.0024(8)
C18B 0.0382(11) 0.0831(18) 0.0446(12) 0.0318(12) -0.0098(9) -0.0075(11)
C19B 0.0376(10) 0.0506(12) 0.0357(10) 0.0020(8) -0.0084(8) 0.0023(8)
C20B 0.0465(11) 0.0346(10) 0.0422(11) -0.0012(8) -0.0124(9) -0.0004(8)
C21B 0.0381(10) 0.0380(10) 0.0294(9) 0.0043(7) 0.0004(7) -0.0091(7)

loop_
_atom_type_symbol
_atom_type_description
_atom_type_scat_dispersion_real
_atom_type_scat_dispersion_imag
_atom_type_scat_source
C C 0.0181 0.0091 'International Tables Vol C Tables 4.2.6.8 and 6.1.1.4'
H H 0.0000 0.0000 'International Tables Vol C Tables 4.2.6.8 and 6.1.1.4'
N N 0.0311 0.0180 'International Tables Vol C Tables 4.2.6.8 and 6.1.1.4'
O O 0.0492 0.0322 'International Tables Vol C Tables 4.2.6.8 and 6.1.1.4'

loop_
_geom_angle_atom_site_label_1
_geom_angle_atom_site_label_2
_geom_angle_atom_site_label_3
_geom_angle
_geom_angle_site_symmetry_1
_geom_angle_site_symmetry_3
_geom_angle_publ_flag
C2A N1A C7A 119.70(14) . . ?
C2A N1A C3A 119.61(13) . . ?
C7A N1A C3A 120.68(13) . . ?
C9A N2A C14A 120.72(14) . . ?
C9A N2A C10A 119.37(15) . . ?
C14A N2A C10A 119.90(14) . . ?
C16A N3A C17A 125.13(15) . . ?
C16A N3A C21A 120.04(15) . . ?
C17A N3A C21A 114.42(15) . . ?
C2A C1A H1AA 109.5 . . ?
C2A C1A H1AB 109.5 . . ?
H1AA C1A H1AB 109.5 . . ?
C2A C1A H1AC 109.5 . . ?
H1AA C1A H1AC 109.5 . . ?
H1AB C1A H1AC 109.5 . . ?
O1A C2A N1A 123.10(16) . . ?
O1A C2A C1A 118.38(15) . . ?
N1A C2A C1A 118.52(15) . . ?
N1A C3A C4A 109.37(13) . . ?
N1A C3A C6A 111.24(13) . . ?
C4A C3A C6A 107.62(14) . . ?
N1A C3A C5A 109.66(13) . . ?
C4A C3A C5A 111.67(14) . . ?
C6A C3A C5A 107.27(14) . . ?
C3A C4A H4AA 109.5 . . ?
C3A C4A H4AB 109.5 . . ?
H4AA C4A H4AB 109.5 . . ?
C3A C4A H4AC 109.5 . . ?
H4AA C4A H4AC 109.5 . . ?
H4AB C4A H4AC 109.5 . . ?
C3A C5A H5AA 109.5 . . ?
C3A C5A H5AB 109.5 . . ?
H5AA C5A H5AB 109.5 . . ?
C3A C5A H5AC 109.5 . . ?
H5AA C5A H5AC 109.5 . . ?
H5AB C5A H5AC 109.5 . . ?
C3A C6A H6AA 109.5 . . ?
C3A C6A H6AB 109.5 . . ?
H6AA C6A H6AB 109.5 . . ?
C3A C6A H6AC 109.5 . . ?
H6AA C6A H6AC 109.5 . . ?
H6AB C6A H6AC 109.5 . . ?
N1A C7A C8A 114.29(13) . . ?
N1A C7A H7AA 108.7 . . ?
C8A C7A H7AA 108.7 . . ?
N1A C7A H7AB 108.7 . . ?
C8A C7A H7AB 108.7 . . ?
H7AA C7A H7AB 107.6 . . ?
C7A C8A C9A 109.35(13) . . ?
C7A C8A H8AA 109.8 . . ?
C9A C8A H8AA 109.8 . . ?
C7A C8A H8AB 109.8 . . ?
C9A C8A H8AB 109.8 . . ?
H8AA C8A H8AB 108.3 . . ?
O2A C9A N2A 122.72(15) . . ?
O2A C9A C8A 118.98(15) . . ?
N2A C9A C8A 118.25(14) . . ?
N2A C10A C13A 111.11(16) . . ?
N2A C10A C12A 111.00(15) . . ?
C13A C10A C12A 107.67(18) . . ?
N2A C10A C11A 108.92(14) . . ?
C13A C10A C11A 108.17(16) . . ?
C12A C10A C11A 109.93(17) . . ?
C10A C11A H11A 109.5 . . ?
C10A C11A H11B 109.5 . . ?
H11A C11A H11B 109.5 . . ?
C10A C11A H11C 109.5 . . ?
H11A C11A H11C 109.5 . . ?
H11B C11A H11C 109.5 . . ?
C10A C12A H12A 109.5 . . ?
C10A C12A H12B 109.5 . . ?
H12A C12A H12B 109.5 . . ?
C10A C12A H12C 109.5 . . ?
H12A C12A H12C 109.5 . . ?
H12B C12A H12C 109.5 . . ?
C10A C13A H13A 109.5 . . ?
C10A C13A H13B 109.5 . . ?
H13A C13A H13B 109.5 . . ?
C10A C13A H13C 109.5 . . ?
H13A C13A H13C 109.5 . . ?
H13B C13A H13C 109.5 . . ?
N2A C14A C15A 114.48(14) . . ?
N2A C14A H14A 108.6 . . ?
C15A C14A H14A 108.6 . . ?
N2A C14A H14B 108.6 . . ?
C15A C14A H14B 108.6 . . ?
H14A C14A H14B 107.6 . . ?
C16A C15A C14A 109.87(14) . . ?
C16A C15A H15A 109.7 . . ?
C14A C15A H15A 109.7 . . ?
C16A C15A H15B 109.7 . . ?
C14A C15A H15B 109.7 . . ?
H15A C15A H15B 108.2 . . ?
O3A C16A N3A 121.20(17) . . ?
O3A C16A C15A 120.23(16) . . ?
N3A C16A C15A 118.57(15) . . ?
N3A C17A C18A 110.58(16) . . ?
N3A C17A H17A 109.5 . . ?
C18A C17A H17A 109.5 . . ?
N3A C17A H17B 109.5 . . ?
C18A C17A H17B 109.5 . . ?
H17A C17A H17B 108.1 . . ?
C17A C18A C19A 110.83(17) . . ?
C17A C18A H18A 109.5 . . ?
C19A C18A H18A 109.5 . . ?
C17A C18A H18B 109.5 . . ?
C19A C18A H18B 109.5 . . ?
H18A C18A H18B 108.1 . . ?
C20A C19A C18A 109.49(18) . . ?
C20A C19A H19A 109.8 . . ?
C18A C19A H19A 109.8 . . ?
C20A C19A H19B 109.8 . . ?
C18A C19A H19B 109.8 . . ?
H19A C19A H19B 108.2 . . ?
C21A C20A C19A 110.42(17) . . ?
C21A C20A H20A 109.6 . . ?
C19A C20A H20A 109.6 . . ?
C21A C20A H20B 109.6 . . ?
C19A C20A H20B 109.6 . . ?
H20A C20A H20B 108.1 . . ?
N3A C21A C20A 110.89(18) . . ?
N3A C21A H21A 109.5 . . ?
C20A C21A H21A 109.5 . . ?
N3A C21A H21B 109.5 . . ?
C20A C21A H21B 109.5 . . ?
H21A C21A H21B 108.0 . . ?
C2B N1B C7B 118.18(19) . . ?
C2B N1B C3B 119.63(18) . . ?
C7B N1B C3B 121.19(15) . . ?
C9B N2B C14B 120.50(15) . . ?
C9B N2B C10B 119.70(14) . . ?
C14B N2B C10B 119.50(14) . . ?
C16B N3B C17B 120.01(16) . . ?
C16B N3B C21B 125.94(16) . . ?
C17B N3B C21B 113.80(16) . . ?
C2B C1B H1BA 109.5 . . ?
C2B C1B H1BB 109.5 . . ?
H1BA C1B H1BB 109.5 . . ?
C2B C1B H1BC 109.5 . . ?
H1BA C1B H1BC 109.5 . . ?
H1BB C1B H1BC 109.5 . . ?
O1B C2B N1B 122.8(2) . . ?
O1B C2B C1B 119.4(2) . . ?
N1B C2B C1B 117.8(2) . . ?
N1B C3B C5B 110.33(17) . . ?
N1B C3B C4B 110.41(17) . . ?
C5B C3B C4B 108.08(19) . . ?
N1B C3B C6B 110.27(18) . . ?
C5B C3B C6B 106.65(18) . . ?
C4B C3B C6B 111.01(19) . . ?
C3B C4B H4BA 109.5 . . ?
C3B C4B H4BB 109.5 . . ?
H4BA C4B H4BB 109.5 . . ?
C3B C4B H4BC 109.5 . . ?
H4BA C4B H4BC 109.5 . . ?
H4BB C4B H4BC 109.5 . . ?
C3B C5B H5BA 109.5 . . ?
C3B C5B H5BB 109.5 . . ?
H5BA C5B H5BB 109.5 . . ?
C3B C5B H5BC 109.5 . . ?
H5BA C5B H5BC 109.5 . . ?
H5BB C5B H5BC 109.5 . . ?
C3B C6B H6BA 109.5 . . ?
C3B C6B H6BB 109.5 . . ?
H6BA C6B H6BB 109.5 . . ?
C3B C6B H6BC 109.5 . . ?
H6BA C6B H6BC 109.5 . . ?
H6BB C6B H6BC 109.5 . . ?
N1B C7B C8B 113.28(15) . . ?
N1B C7B H7BA 108.9 . . ?
C8B C7B H7BA 108.9 . . ?
N1B C7B H7BB 108.9 . . ?
C8B C7B H7BB 108.9 . . ?
H7BA C7B H7BB 107.7 . . ?
C9B C8B C7B 110.26(14) . . ?
C9B C8B H8BA 109.6 . . ?
C7B C8B H8BA 109.6 . . ?
C9B C8B H8BB 109.6 . . ?
C7B C8B H8BB 109.6 . . ?
H8BA C8B H8BB 108.1 . . ?
O2B C9B N2B 121.87(17) . . ?
O2B C9B C8B 119.31(16) . . ?
N2B C9B C8B 118.83(15) . . ?
N2B C10B C13B 109.69(15) . . ?
N2B C10B C12B 111.37(14) . . ?
C13B C10B C12B 107.87(16) . . ?
N2B C10B C11B 109.97(15) . . ?
C13B C10B C11B 110.93(16) . . ?
C12B C10B C11B 106.97(16) . . ?
C10B C11B H11D 109.5 . . ?
C10B C11B H11E 109.5 . . ?
H11D C11B H11E 109.5 . . ?
C10B C11B H11F 109.5 . . ?
H11D C11B H11F 109.5 . . ?
H11E C11B H11F 109.5 . . ?
C10B C12B H12D 109.5 . . ?
C10B C12B H12E 109.5 . . ?
H12D C12B H12E 109.5 . . ?
C10B C12B H12F 109.5 . . ?
H12D C12B H12F 109.5 . . ?
H12E C12B H12F 109.5 . . ?
C10B C13B H13D 109.5 . . ?
C10B C13B H13E 109.5 . . ?
H13D C13B H13E 109.5 . . ?
C10B C13B H13F 109.5 . . ?
H13D C13B H13F 109.5 . . ?
H13E C13B H13F 109.5 . . ?
N2B C14B C15B 112.87(14) . . ?
N2B C14B H14C 109.0 . . ?
C15B C14B H14C 109.0 . . ?
N2B C14B H14D 109.0 . . ?
C15B C14B H14D 109.0 . . ?
H14C C14B H14D 107.8 . . ?
C16B C15B C14B 109.67(14) . . ?
C16B C15B H15C 109.7 . . ?
C14B C15B H15C 109.7 . . ?
C16B C15B H15D 109.7 . . ?
C14B C15B H15D 109.7 . . ?
H15C C15B H15D 108.2 . . ?
O3B C16B N3B 122.33(17) . . ?
O3B C16B C15B 118.90(16) . . ?
N3B C16B C15B 118.77(16) . . ?
N3B C17B C18B 110.3(2) . . ?
N3B C17B H17C 109.6 . . ?
C18B C17B H17C 109.6 . . ?
N3B C17B H17D 109.6 . . ?
C18B C17B H17D 109.6 . . ?
H17C C17B H17D 108.1 . . ?
C17B C18B C19B 110.85(19) . . ?
C17B C18B H18C 109.5 . . ?
C19B C18B H18C 109.5 . . ?
C17B C18B H18D 109.5 . . ?
C19B C18B H18D 109.5 . . ?
H18C C18B H18D 108.1 . . ?
C20B C19B C18B 109.75(17) . . ?
C20B C19B H19C 109.7 . . ?
C18B C19B H19C 109.7 . . ?
C20B C19B H19D 109.7 . . ?
C18B C19B H19D 109.7 . . ?
H19C C19B H19D 108.2 . . ?
C21B C20B C19B 111.86(18) . . ?
C21B C20B H20C 109.2 . . ?
C19B C20B H20C 109.2 . . ?
C21B C20B H20D 109.2 . . ?
C19B C20B H20D 109.2 . . ?
H20C C20B H20D 107.9 . . ?
N3B C21B C20B 110.15(16) . . ?
N3B C21B H21C 109.6 . . ?
C20B C21B H21C 109.6 . . ?
N3B C21B H21D 109.6 . . ?
C20B C21B H21D 109.6 . . ?
H21C C21B H21D 108.1 . . ?

loop_
_geom_bond_atom_site_label_1
_geom_bond_atom_site_label_2
_geom_bond_distance
_geom_bond_site_symmetry_2
_geom_bond_publ_flag
O1A C2A 1.237(2) . ?
O2A C9A 1.226(2) . ?
O3A C16A 1.231(2) . ?
N1A C2A 1.361(2) . ?
N1A C7A 1.4715(19) . ?
N1A C3A 1.505(2) . ?
N2A C9A 1.364(2) . ?
N2A C14A 1.466(2) . ?
N2A C10A 1.511(2) . ?
N3A C16A 1.356(2) . ?
N3A C17A 1.459(2) . ?
N3A C21A 1.464(2) . ?
C1A C2A 1.517(2) . ?
C1A H1AA 0.9800 . ?
C1A H1AB 0.9800 . ?
C1A H1AC 0.9800 . ?
C3A C4A 1.532(2) . ?
C3A C6A 1.533(2) . ?
C3A C5A 1.534(2) . ?
C4A H4AA 0.9800 . ?
C4A H4AB 0.9800 . ?
C4A H4AC 0.9800 . ?
C5A H5AA 0.9800 . ?
C5A H5AB 0.9800 . ?
C5A H5AC 0.9800 . ?
C6A H6AA 0.9800 . ?
C6A H6AB 0.9800 . ?
C6A H6AC 0.9800 . ?
C7A C8A 1.531(2) . ?
C7A H7AA 0.9900 . ?
C7A H7AB 0.9900 . ?
C8A C9A 1.533(2) . ?
C8A H8AA 0.9900 . ?
C8A H8AB 0.9900 . ?
C10A C13A 1.530(3) . ?
C10A C12A 1.530(3) . ?
C10A C11A 1.533(3) . ?
C11A H11A 0.9800 . ?
C11A H11B 0.9800 . ?
C11A H11C 0.9800 . ?
C12A H12A 0.9800 . ?
C12A H12B 0.9800 . ?
C12A H12C 0.9800 . ?
C13A H13A 0.9800 . ?
C13A H13B 0.9800 . ?
C13A H13C 0.9800 . ?
C14A C15A 1.537(2) . ?
C14A H14A 0.9900 . ?
C14A H14B 0.9900 . ?
C15A C16A 1.521(2) . ?
C15A H15A 0.9900 . ?
C15A H15B 0.9900 . ?
C17A C18A 1.520(3) . ?
C17A H17A 0.9900 . ?
C17A H17B 0.9900 . ?
C18A C19A 1.524(3) . ?
C18A H18A 0.9900 . ?
C18A H18B 0.9900 . ?
C19A C20A 1.522(3) . ?
C19A H19A 0.9900 . ?
C19A H19B 0.9900 . ?
C20A C21A 1.518(3) . ?
C20A H20A 0.9900 . ?
C20A H20B 0.9900 . ?
C21A H21A 0.9900 . ?
C21A H21B 0.9900 . ?
O1B C2B 1.227(3) . ?
O2B C9B 1.233(2) . ?
O3B C16B 1.227(2) . ?
N1B C2B 1.366(3) . ?
N1B C7B 1.467(3) . ?
N1B C3B 1.498(3) . ?
N2B C9B 1.368(2) . ?
N2B C14B 1.472(2) . ?
N2B C10B 1.504(2) . ?
N3B C16B 1.348(2) . ?
N3B C17B 1.458(2) . ?
N3B C21B 1.462(2) . ?
C1B C2B 1.515(4) . ?
C1B H1BA 0.9800 . ?
C1B H1BB 0.9800 . ?
C1B H1BC 0.9800 . ?
C3B C5B 1.532(3) . ?
C3B C4B 1.534(3) . ?
C3B C6B 1.538(3) . ?
C4B H4BA 0.9800 . ?
C4B H4BB 0.9800 . ?
C4B H4BC 0.9800 . ?
C5B H5BA 0.9800 . ?
C5B H5BB 0.9800 . ?
C5B H5BC 0.9800 . ?
C6B H6BA 0.9800 . ?
C6B H6BB 0.9800 . ?
C6B H6BC 0.9800 . ?
C7B C8B 1.536(2) . ?
C7B H7BA 0.9900 . ?
C7B H7BB 0.9900 . ?
C8B C9B 1.520(3) . ?
C8B H8BA 0.9900 . ?
C8B H8BB 0.9900 . ?
C10B C13B 1.524(3) . ?
C10B C12B 1.531(3) . ?
C10B C11B 1.537(2) . ?
C11B H11D 0.9800 . ?
C11B H11E 0.9800 . ?
C11B H11F 0.9800 . ?
C12B H12D 0.9800 . ?
C12B H12E 0.9800 . ?
C12B H12F 0.9800 . ?
C13B H13D 0.9800 . ?
C13B H13E 0.9800 . ?
C13B H13F 0.9800 . ?
C14B C15B 1.540(2) . ?
C14B H14C 0.9900 . ?
C14B H14D 0.9900 . ?
C15B C16B 1.531(2) . ?
C15B H15C 0.9900 . ?
C15B H15D 0.9900 . ?
C17B C18B 1.508(4) . ?
C17B H17C 0.9900 . ?
C17B H17D 0.9900 . ?
C18B C19B 1.527(3) . ?
C18B H18C 0.9900 . ?
C18B H18D 0.9900 . ?
C19B C20B 1.524(3) . ?
C19B H19C 0.9900 . ?
C19B H19D 0.9900 . ?
C20B C21B 1.515(3) . ?
C20B H20C 0.9900 . ?
C20B H20D 0.9900 . ?
C21B H21C 0.9900 . ?
C21B H21D 0.9900 . ?

loop_
_geom_hbond_atom_site_label_D
_geom_hbond_atom_site_label_H
_geom_hbond_atom_site_label_A
_geom_hbond_distance_DH
_geom_hbond_distance_HA
_geom_hbond_distance_DA
_geom_hbond_angle_DHA
_geom_hbond_site_symmetry_A
_geom_hbond_publ_flag
C4A H4AA O1A 0.98 2.30 2.942(2) 121.8 . yes
C5A H5AA O1A 0.98 2.31 2.937(2) 120.7 . yes
C6A H6AC O1B 0.98 2.60 3.453(3) 145.1 . yes
C8A H8AB O1B 0.99 2.48 3.451(2) 165.1 . yes
C11A H11C O2A 0.98 2.35 2.956(2) 119.3 . yes
C12A H12A O2A 0.98 2.28 2.906(3) 121.0 . yes
C14A H14A O1B 0.99 2.53 3.504(2) 168.6 . yes
C15A H15A O1A 0.99 2.56 3.474(2) 154.0 3_766 yes
C17A H17B O1A 0.99 2.57 3.440(2) 146.2 3_766 yes
C4B H4BC O1B 0.98 2.45 3.041(3) 118.8 . yes
C6B H6BA O1B 0.98 2.27 2.861(3) 117.6 . yes
C8B H8BA O3A 0.99 2.38 3.365(2) 174.4 . yes
C8B H8BB O3B 0.99 2.54 3.527(2) 173.9 2_656 yes
C11B H11F O2B 0.98 2.29 2.875(3) 117.7 . yes
C13B H13D O2B 0.98 2.35 2.977(2) 120.8 . yes
C14B H14C O3A 0.99 2.41 3.362(2) 160.9 . yes
C15B H15C O3B 0.99 2.38 3.368(2) 172.5 2_656 yes

loop_
_geom_torsion_atom_site_label_1
_geom_torsion_atom_site_label_2
_geom_torsion_atom_site_label_3
_geom_torsion_atom_site_label_4
_geom_torsion
_geom_torsion_site_symmetry_1
_geom_torsion_site_symmetry_2
_geom_torsion_site_symmetry_3
_geom_torsion_site_symmetry_4
_geom_torsion_publ_flag
C7A N1A C2A O1A -178.18(15) . . . . ?
C3A N1A C2A O1A 0.3(2) . . . . ?
C7A N1A C2A C1A 1.1(2) . . . . ?
C3A N1A C2A C1A 179.63(15) . . . . ?
C2A N1A C3A C4A 61.54(19) . . . . ?
C7A N1A C3A C4A -119.98(15) . . . . ?
C2A N1A C3A C6A -179.71(15) . . . . ?
C7A N1A C3A C6A -1.2(2) . . . . ?
C2A N1A C3A C5A -61.22(19) . . . . ?
C7A N1A C3A C5A 117.26(16) . . . . ?
C2A N1A C7A C8A -93.97(18) . . . . ?
C3A N1A C7A C8A 87.55(18) . . . . ?
N1A C7A C8A C9A 176.79(13) . . . . ?
C14A N2A C9A O2A 171.60(16) . . . . ?
C10A N2A C9A O2A -7.1(2) . . . . ?
C14A N2A C9A C8A -11.0(2) . . . . ?
C10A N2A C9A C8A 170.26(14) . . . . ?
C7A C8A C9A O2A -7.0(2) . . . . ?
C7A C8A C9A N2A 175.53(14) . . . . ?
C9A N2A C10A C13A -178.88(17) . . . . ?
C14A N2A C10A C13A 2.4(2) . . . . ?
C9A N2A C10A C12A 61.3(2) . . . . ?
C14A N2A C10A C12A -117.42(19) . . . . ?
C9A N2A C10A C11A -59.8(2) . . . . ?
C14A N2A C10A C11A 121.41(17) . . . . ?
C9A N2A C14A C15A 93.39(18) . . . . ?
C10A N2A C14A C15A -87.87(18) . . . . ?
N2A C14A C15A C16A 164.42(14) . . . . ?
C17A N3A C16A O3A -174.69(18) . . . . ?
C21A N3A C16A O3A -2.4(3) . . . . ?
C17A N3A C16A C15A 5.5(3) . . . . ?
C21A N3A C16A C15A 177.72(17) . . . . ?
C14A C15A C16A O3A -10.4(2) . . . . ?
C14A C15A C16A N3A 169.42(15) . . . . ?
C16A N3A C17A C18A -132.19(19) . . . . ?
C21A N3A C17A C18A 55.2(2) . . . . ?
N3A C17A C18A C19A -55.1(2) . . . . ?
C17A C18A C19A C20A 56.6(2) . . . . ?
C18A C19A C20A C21A -56.6(3) . . . . ?
C16A N3A C21A C20A 131.42(19) . . . . ?
C17A N3A C21A C20A -55.5(2) . . . . ?
C19A C20A C21A N3A 55.4(3) . . . . ?
C7B N1B C2B O1B -167.14(18) . . . . ?
C3B N1B C2B O1B 1.6(3) . . . . ?
C7B N1B C2B C1B 14.6(3) . . . . ?
C3B N1B C2B C1B -176.68(17) . . . . ?
C2B N1B C3B C5B 173.09(17) . . . . ?
C7B N1B C3B C5B -18.5(2) . . . . ?
C2B N1B C3B C4B -67.5(2) . . . . ?
C7B N1B C3B C4B 100.9(2) . . . . ?
C2B N1B C3B C6B 55.5(2) . . . . ?
C7B N1B C3B C6B -136.09(18) . . . . ?
C2B N1B C7B C8B 80.5(2) . . . . ?
C3B N1B C7B C8B -88.1(2) . . . . ?
N1B C7B C8B C9B -170.57(15) . . . . ?
C14B N2B C9B O2B -178.32(16) . . . . ?
C10B N2B C9B O2B -4.7(3) . . . . ?
C14B N2B C9B C8B 2.1(2) . . . . ?
C10B N2B C9B C8B 175.72(15) . . . . ?
C7B C8B C9B O2B -11.6(2) . . . . ?
C7B C8B C9B N2B 167.98(15) . . . . ?
C9B N2B C10B C13B -62.2(2) . . . . ?
C14B N2B C10B C13B 111.47(17) . . . . ?
C9B N2B C10B C12B 178.45(16) . . . . ?
C14B N2B C10B C12B -7.9(2) . . . . ?
C9B N2B C10B C11B 60.0(2) . . . . ?
C14B N2B C10B C11B -126.27(17) . . . . ?
C9B N2B C14B C15B 89.3(2) . . . . ?
C10B N2B C14B C15B -84.29(19) . . . . ?
N2B C14B C15B C16B 170.49(15) . . . . ?
C17B N3B C16B O3B -4.0(3) . . . . ?
C21B N3B C16B O3B -177.94(18) . . . . ?
C17B N3B C16B C15B 176.5(2) . . . . ?
C21B N3B C16B C15B 2.6(3) . . . . ?
C14B C15B C16B O3B -100.44(19) . . . . ?
C14B C15B C16B N3B 79.1(2) . . . . ?
C16B N3B C17B C18B -116.0(2) . . . . ?
C21B N3B C17B C18B 58.6(3) . . . . ?
N3B C17B C18B C19B -56.6(3) . . . . ?
C17B C18B C19B C20B 54.6(3) . . . . ?
C18B C19B C20B C21B -53.6(3) . . . . ?
C16B N3B C21B C20B 117.3(2) . . . . ?
C17B N3B C21B C20B -57.0(3) . . . . ?
C19B C20B C21B N3B 54.1(3) . . . . ?
